data_1568826
loop_
_publ_author_name
'Deglmann, Peter'
'Machleit, Sara'
'Gallizioli, Cesare'
'Rupf, Susanne M.'
'Plajer, Alex J.'

_publ_section_title
;
 Lithium catalysed sequence selective ring opening terpolymerisation: a
 mechanistic study
;
_journal_issue 10
_journal_name_full 'Catalysis Science &amp; Technology'
_journal_page_first 2937
_journal_page_last 2945
_journal_paper_doi 10.1039/D3CY00301A
_journal_volume 13
_journal_year 2023
_chemical_formula_moiety 'C8 H17 Li O2'
_chemical_formula_sum 'C8 H17 Li O2'
_chemical_formula_weight 152.15
_chemical_properties_physical Moisture-sensitive,Hygroscopic
_space_group_crystal_system tetragonal
_space_group_IT_number 88
_space_group_name_Hall '-I 4ad'
_space_group_name_H-M_alt 'I 41/a :2'
_atom_sites_solution_hydrogens geom
_atom_sites_solution_primary dual
_audit_creation_date 2023-01-18
_audit_creation_method
;
Olex2 1.3
(compiled Nov 21 2019 18:26:39 for OlexSys, GUI svn.r6003)
;
_audit_update_record
;
2023-01-18 deposited with the CCDC.	2023-04-09 downloaded from the CCDC.
;
_cell_angle_alpha 90
_cell_angle_beta 90
_cell_angle_gamma 90
_cell_formula_units_Z 16
_cell_length_a 19.3447(15)
_cell_length_b 19.3447(15)
_cell_length_c 10.3928(10)
_cell_measurement_reflns_used 2412
_cell_measurement_temperature 100
_cell_measurement_theta_max 24.53
_cell_measurement_theta_min 2.98
_cell_volume 3889.2(6)
_computing_cell_refinement 'SAINT V8.40B (?, 2016)'
_computing_data_reduction 'SAINT V8.40B (?, 2016)'
_computing_molecular_graphics 'Olex2 1.3 (Dolomanov et al., 2009)'
_computing_publication_material 'Olex2 1.3 (Dolomanov et al., 2009)'
_computing_structure_refinement 'XL  (Sheldrick, 2008)'
_computing_structure_solution 'XT  (Sheldrick, 2015)'
_diffrn_ambient_temperature 100
_diffrn_measured_fraction_theta_full 0.988
_diffrn_measured_fraction_theta_max 0.988
_diffrn_measurement_device_type 'Bruker APEX-II CCD'
_diffrn_measurement_method '\f and \w scans'
_diffrn_radiation_type MoK\a
_diffrn_radiation_wavelength 0.71073
_diffrn_reflns_av_R_equivalents 0.0338
_diffrn_reflns_av_unetI/netI 0.0319
_diffrn_reflns_Laue_measured_fraction_full 0.988
_diffrn_reflns_Laue_measured_fraction_max 0.988
_diffrn_reflns_limit_h_max 19
_diffrn_reflns_limit_h_min -10
_diffrn_reflns_limit_k_max 22
_diffrn_reflns_limit_k_min -23
_diffrn_reflns_limit_l_max 12
_diffrn_reflns_limit_l_min -11
_diffrn_reflns_number 3821
_diffrn_reflns_point_group_measured_fraction_full 0.988
_diffrn_reflns_point_group_measured_fraction_max 0.988
_diffrn_reflns_theta_full 25.116
_diffrn_reflns_theta_max 25.116
_diffrn_reflns_theta_min 2.106
_diffrn_source_current 1.0
_diffrn_source_power 0.05
_diffrn_source_voltage 50.0
_diffrn_standards_number 0
_exptl_absorpt_coefficient_mu 0.070
_exptl_absorpt_correction_T_max 0.7452
_exptl_absorpt_correction_T_min 0.6450
_exptl_absorpt_correction_type multi-scan
_exptl_absorpt_process_details
;
SADABS-2016/2 (Bruker,2016/2) was used for absorption correction.
wR2(int) was 0.0915 before and 0.0562 after correction.
The Ratio of minimum to maximum transmission is 0.8655.
The \l/2 correction factor is Not present.
;
_exptl_crystal_colour colourless
_exptl_crystal_colour_primary colourless
_exptl_crystal_density_diffrn 1.039
_exptl_crystal_description block
_exptl_crystal_F_000 1344
_exptl_crystal_recrystallization_method 'Re-crystallisation from solvent: THF'
_exptl_crystal_size_max 0.501
_exptl_crystal_size_mid 0.453
_exptl_crystal_size_min 0.433
_refine_diff_density_max 0.186
_refine_diff_density_min -0.145
_refine_diff_density_rms 0.030
_refine_ls_extinction_method none
_refine_ls_goodness_of_fit_ref 1.033
_refine_ls_hydrogen_treatment constr
_refine_ls_matrix_type full
_refine_ls_number_parameters 149
_refine_ls_number_reflns 1711
_refine_ls_number_restraints 0
_refine_ls_restrained_S_all 1.033
_refine_ls_R_factor_all 0.0649
_refine_ls_R_factor_gt 0.0511
_refine_ls_shift/su_max 0.001
_refine_ls_shift/su_mean 0.000
_refine_ls_structure_factor_coef Fsqd
_refine_ls_weighting_details 'w=1/[\s^2^(Fo^2^)+(0.0823P)^2^+1.8693P] where P=(Fo^2^+2Fc^2^)/3'
_refine_ls_weighting_scheme calc
_refine_ls_wR_factor_gt 0.1476
_refine_ls_wR_factor_ref 0.1601
_reflns_Friedel_coverage 0.000
_reflns_number_gt 1341
_reflns_number_total 1711
_reflns_threshold_expression 'I > 2\s(I)'
_cod_data_source_file d3cy00301a2.cif
_cod_data_source_block i41_a
_cod_depositor_comments 'Adding full bibliography for 1568826--1568827.cif.'
_cod_original_cell_volume 3889.2(7)
_cod_original_sg_symbol_H-M 'I 41/a'
_cod_database_code 1568826
_shelx_shelxl_version_number 2018/3
_shelx_space_group_comment
;
The symmetry employed for this shelxl refinement is uniquely defined
by the following loop, which should always be used as a source of
symmetry information in preference to the above space-group names.
They are only intended as comments.
;
_shelx_estimated_absorpt_t_max 0.970
_shelx_estimated_absorpt_t_min 0.966
_olex2_refinement_description
;
1. Fixed Uiso
 At 1.2 times of:
  All C(H,H) groups, All C(H,H,H,H) groups
 At 1.5 times of:
  All C(H,H,H) groups
2. Shared sites
{C11, C11B}
3. Uiso/Uaniso restraints and constraints
Uanis(C11) = Uanis(C11B)
4. Others
 Fixed Sof: O2(0.6) O3(0.4) H10A(0.4) H10(0.6) C11(0.6) C11B(0.4) H11A(0.6)
 H11B(0.6) H11C(0.6) H11D(0.4) H11E(0.4) C12(0.6) H12A(0.6) H12B(0.6) C13(0.4)
 H13A(0.4) H13B(0.4) H13C(0.4) C14(0.4) H14A(0.4) H14B(0.4) H14C(0.4) C15(0.6)
 H15A(0.6) H15B(0.6) H15C(0.6) C20(0.6) H20A(0.6) H20B(0.6) C21(0.6) H21A(0.6)
 H21B(0.6) H22A(0.6) H22B(0.6) H22C(0.4) H22D(0.4) H23A(0.6) H23B(0.6)
 H23C(0.4) H23D(0.4) C30(0.4) H30A(0.4) H30B(0.4) C31(0.4) H31A(0.4) H31B(0.4)
5.a Ternary CH refined with riding coordinates:
 C10(H10A), C10(H10)
5.b Secondary CH2 refined with riding coordinates:
 C11B(H11D,H11E), C12(H12A,H12B), C20(H20A,H20B), C21(H21A,H21B), C22(H22A,
 H22B), C22(H22C,H22D), C23(H23A,H23B), C23(H23C,H23D), C30(H30A,H30B),
 C31(H31A,H31B)
5.c Idealised Me refined as rotating group:
 C11B(H11A,H11B,H11C), C13(H13A,H13B,H13C), C14(H14A,H14B,H14C), C15(H15A,H15B,
 H15C)
;
_olex2_submission_special_instructions 'No special instructions were received'

loop_
_space_group_symop_operation_xyz
'x, y, z'
'-x+1/2, -y, z+1/2'
'-y+3/4, x+1/4, z+1/4'
'y+3/4, -x+3/4, z+3/4'
'x+1/2, y+1/2, z+1/2'
'-x+1, -y+1/2, z+1'
'-y+5/4, x+3/4, z+3/4'
'y+5/4, -x+5/4, z+5/4'
'-x, -y, -z'
'x-1/2, y, -z-1/2'
'y-3/4, -x-1/4, -z-1/4'
'-y-3/4, x-3/4, -z-3/4'
'-x+1/2, -y+1/2, -z+1/2'
'x, y+1/2, -z'
'y-1/4, -x+1/4, -z+1/4'
'-y-1/4, x-1/4, -z-1/4'

loop_
_atom_site_label
_atom_site_type_symbol
_atom_site_fract_x
_atom_site_fract_y
_atom_site_fract_z
_atom_site_U_iso_or_equiv
_atom_site_adp_type
_atom_site_occupancy
_atom_site_site_symmetry_order
_atom_site_calc_flag
_atom_site_refinement_flags_posn
_atom_site_refinement_flags_adp
_atom_site_refinement_flags_occupancy
_atom_site_disorder_assembly
_atom_site_disorder_group
O1 O 0.46365(6) 0.68468(6) 0.22397(11) 0.0485(4) Uani 1 1 d . . . . .
O2 O 0.3831(7) 0.8235(6) 0.3464(10) 0.060(2) Uani 0.6 1 d . . P A 1
O3 O 0.3757(12) 0.8073(10) 0.3507(19) 0.063(4) Uani 0.4 1 d . . P A 2
C10 C 0.43542(10) 0.63171(11) 0.29666(18) 0.0549(5) Uani 1 1 d . . . . .
H10A H 0.443370 0.642679 0.389518 0.066 Uiso 0.4 1 calc R U P B 2
H10 H 0.445135 0.642672 0.388938 0.066 Uiso 0.6 1 calc R U P C 1
C11 C 0.47032(12) 0.56387(12) 0.2677(2) 0.0718(7) Uani 0.6 1 d . . P D 1
C11B C 0.47032(12) 0.56387(12) 0.2677(2) 0.0718(7) Uani 0.4 1 d . . P D 2
H11A H 0.463851 0.552374 0.176654 0.108 Uiso 0.6 1 calc R U P D 1
H11B H 0.449990 0.527435 0.321190 0.108 Uiso 0.6 1 calc R U P D 1
H11C H 0.519829 0.567649 0.286409 0.108 Uiso 0.6 1 calc R U P D 1
H11D H 0.521184 0.568838 0.272739 0.086 Uiso 0.4 1 calc R U P D 2
H11E H 0.457913 0.547673 0.180336 0.086 Uiso 0.4 1 calc R U P D 2
C12 C 0.3604(5) 0.6326(6) 0.2809(11) 0.072(4) Uani 0.6 1 d . . P D 1
H12A H 0.349052 0.632235 0.188008 0.086 Uiso 0.6 1 calc R U P D 1
H12B H 0.341618 0.675658 0.318449 0.086 Uiso 0.6 1 calc R U P D 1
C13 C 0.3542(6) 0.6212(8) 0.2758(16) 0.047(3) Uani 0.4 1 d . . P D 2
H13A H 0.329999 0.664603 0.294074 0.071 Uiso 0.4 1 calc R U P D 2
H13B H 0.337357 0.585059 0.334101 0.071 Uiso 0.4 1 calc R U P D 2
H13C H 0.345371 0.607395 0.186587 0.071 Uiso 0.4 1 calc R U P D 2
C14 C 0.4443(5) 0.5123(4) 0.3704(10) 0.116(3) Uani 0.4 1 d . . P D 2
H14A H 0.393954 0.507716 0.363667 0.174 Uiso 0.4 1 calc R U P D 2
H14B H 0.456398 0.529403 0.456252 0.174 Uiso 0.4 1 calc R U P D 2
H14C H 0.465950 0.467155 0.356401 0.174 Uiso 0.4 1 calc R U P D 2
C15 C 0.3231(2) 0.5644(2) 0.3522(4) 0.0691(11) Uani 0.6 1 d . . P D 1
H15A H 0.342761 0.521596 0.317361 0.104 Uiso 0.6 1 calc R U P D 1
H15B H 0.273180 0.565248 0.335671 0.104 Uiso 0.6 1 calc R U P D 1
H15C H 0.331373 0.566370 0.445097 0.104 Uiso 0.6 1 calc R U P D 1
C20 C 0.4094(4) 0.8181(4) 0.4796(10) 0.0572(18) Uani 0.6 1 d . . P A 1
H20A H 0.391913 0.775547 0.521372 0.069 Uiso 0.6 1 calc R U P A 1
H20B H 0.460576 0.816919 0.480104 0.069 Uiso 0.6 1 calc R U P A 1
C21 C 0.3856(2) 0.8759(3) 0.5430(4) 0.0704(11) Uani 0.6 1 d . . P A 1
H21A H 0.414208 0.917002 0.523415 0.084 Uiso 0.6 1 calc R U P A 1
H21B H 0.384306 0.868668 0.637251 0.084 Uiso 0.6 1 calc R U P A 1
C22 C 0.31087(13) 0.88311(13) 0.4856(2) 0.0693(6) Uani 1 1 d . . . . .
H22A H 0.276930 0.856722 0.537261 0.083 Uiso 0.6 1 calc R U P A 1
H22B H 0.296397 0.932163 0.482233 0.083 Uiso 0.6 1 calc R U P A 1
H22C H 0.329622 0.930653 0.490549 0.083 Uiso 0.4 1 calc R U P A 2
H22D H 0.262340 0.882901 0.515811 0.083 Uiso 0.4 1 calc R U P A 2
C23 C 0.31756(11) 0.85335(12) 0.3525(2) 0.0627(6) Uani 1 1 d . . . . .
H23A H 0.281358 0.818129 0.337163 0.075 Uiso 0.6 1 calc R U P A 1
H23B H 0.312897 0.890174 0.286867 0.075 Uiso 0.6 1 calc R U P A 1
H23C H 0.274902 0.827979 0.329256 0.075 Uiso 0.4 1 calc R U P A 2
H23D H 0.324484 0.890952 0.289126 0.075 Uiso 0.4 1 calc R U P A 2
C30 C 0.3990(8) 0.7946(8) 0.4694(15) 0.093(5) Uani 0.4 1 d . . P A 2
H30A H 0.447561 0.810120 0.478506 0.112 Uiso 0.4 1 calc R U P A 2
H30B H 0.396614 0.744577 0.488999 0.112 Uiso 0.4 1 calc R U P A 2
C31 C 0.3532(4) 0.8342(4) 0.5564(6) 0.0782(18) Uani 0.4 1 d . . P A 2
H31A H 0.322956 0.801811 0.603920 0.094 Uiso 0.4 1 calc R U P A 2
H31B H 0.381713 0.859492 0.620079 0.094 Uiso 0.4 1 calc R U P A 2
Li1 Li 0.44220(16) 0.78192(16) 0.2115(3) 0.0498(7) Uani 1 1 d . . . . .

loop_
_atom_site_aniso_label
_atom_site_aniso_U_11
_atom_site_aniso_U_22
_atom_site_aniso_U_33
_atom_site_aniso_U_23
_atom_site_aniso_U_13
_atom_site_aniso_U_12
O1 0.0506(8) 0.0537(8) 0.0412(7) 0.0097(5) 0.0059(5) 0.0023(6)
O2 0.053(3) 0.085(7) 0.041(3) -0.014(3) -0.002(2) 0.018(4)
O3 0.064(6) 0.054(5) 0.069(5) 0.007(3) 0.012(4) 0.015(4)
C10 0.0540(12) 0.0667(13) 0.0441(10) 0.0150(9) 0.0025(8) -0.0030(9)
C11 0.0666(14) 0.0627(13) 0.0862(17) 0.0190(12) 0.0001(12) 0.0031(11)
C11B 0.0666(14) 0.0627(13) 0.0862(17) 0.0190(12) 0.0001(12) 0.0031(11)
C12 0.072(5) 0.094(7) 0.049(4) 0.011(3) 0.015(3) -0.026(3)
C13 0.029(4) 0.041(4) 0.072(6) 0.014(3) -0.004(3) 0.006(3)
C14 0.122(6) 0.070(4) 0.156(8) 0.044(5) 0.017(6) 0.006(4)
C15 0.062(2) 0.076(3) 0.070(2) 0.0266(19) 0.0029(18) -0.0101(18)
C20 0.047(2) 0.072(5) 0.052(3) -0.004(3) -0.0076(19) 0.015(2)
C21 0.067(2) 0.097(3) 0.0470(19) -0.006(2) -0.0042(18) -0.001(2)
C22 0.0705(14) 0.0697(14) 0.0677(13) -0.0137(11) 0.0040(11) 0.0134(11)
C23 0.0535(12) 0.0772(14) 0.0575(12) -0.0020(10) 0.0022(10) 0.0121(10)
C30 0.141(11) 0.093(10) 0.046(6) 0.023(7) 0.017(6) 0.047(7)
C31 0.093(5) 0.095(5) 0.046(3) 0.002(3) -0.005(3) 0.004(4)
Li1 0.0502(17) 0.0591(18) 0.0400(15) -0.0026(13) 0.0002(13) 0.0088(14)

loop_
_atom_type_symbol
_atom_type_description
_atom_type_scat_dispersion_real
_atom_type_scat_dispersion_imag
_atom_type_scat_source
C C 0.0033 0.0016 'International Tables Vol C Tables 4.2.6.8 and 6.1.1.4'
H H 0.0000 0.0000 'International Tables Vol C Tables 4.2.6.8 and 6.1.1.4'
Li Li -0.0003 0.0001 'International Tables Vol C Tables 4.2.6.8 and 6.1.1.4'
O O 0.0106 0.0060 'International Tables Vol C Tables 4.2.6.8 and 6.1.1.4'

loop_
_exptl_crystal_face_index_h
_exptl_crystal_face_index_k
_exptl_crystal_face_index_l
_exptl_crystal_face_perp_dist
-4.00 3.00 0.00 0.1980
-3.00 2.00 -1.00 0.2580
-2.00 4.00 3.00 0.1960
1.00 -2.00 -2.00 0.2300
1.00 3.00 -1.00 0.1870
1.00 2.00 0.00 0.1920
1.00 1.00 1.00 0.2470
1.00 -1.00 3.00 0.2380
-1.00 -2.00 0.00 0.1280
1.00 -1.00 0.00 0.1440
3.00 -3.00 -1.00 0.1400
0.00 3.00 -1.00 0.1910
1.00 0.00 0.00 0.1780
-4.00 1.00 0.00 0.1980
-3.00 2.00 3.00 0.1920

loop_
_geom_angle_atom_site_label_1
_geom_angle_atom_site_label_2
_geom_angle_atom_site_label_3
_geom_angle
_geom_angle_site_symmetry_1
_geom_angle_site_symmetry_3
_geom_angle_publ_flag
C10 O1 Li1 132.27(15) . . ?
C10 O1 Li1 130.83(14) . 6_564 ?
C10 O1 Li1 128.05(15) . 12_766 ?
Li1 O1 Li1 82.34(14) 12_766 6_564 ?
Li1 O1 Li1 82.68(14) . 6_564 ?
Li1 O1 Li1 82.50(14) . 12_766 ?
C20 O2 Li1 115.8(8) . . ?
C23 O2 C20 107.5(8) . . ?
C23 O2 Li1 136.5(7) . . ?
C23 O3 Li1 131.8(13) . . ?
C30 O3 C23 111.5(16) . . ?
C30 O3 Li1 114.0(16) . . ?
O1 C10 H10A 108.0 . . ?
O1 C10 H10 107.0 . . ?
O1 C10 C11 111.03(16) . . ?
O1 C10 C11B 111.03(16) . . ?
O1 C10 C12 108.8(4) . . ?
O1 C10 C13 114.1(5) . . ?
C11 C10 H10 107.0 . . ?
C11B C10 H10A 108.0 . . ?
C11B C10 C13 107.6(6) . . ?
C12 C10 H10 107.0 . . ?
C12 C10 C11 115.6(5) . . ?
C13 C10 H10A 108.0 . . ?
C10 C11B C14 106.1(4) . . ?
C10 C12 H12A 109.3 . . ?
C10 C12 H12B 109.3 . . ?
C10 C12 C15 111.7(6) . . ?
H12A C12 H12B 107.9 . . ?
C15 C12 H12A 109.3 . . ?
C15 C12 H12B 109.3 . . ?
C10 C13 H13A 109.5 . . ?
C10 C13 H13B 109.5 . . ?
C10 C13 H13C 109.5 . . ?
H13A C13 H13B 109.5 . . ?
H13A C13 H13C 109.5 . . ?
H13B C13 H13C 109.5 . . ?
C11B C14 H14A 109.5 . . ?
C11B C14 H14B 109.5 . . ?
C11B C14 H14C 109.5 . . ?
H14A C14 H14B 109.5 . . ?
H14A C14 H14C 109.5 . . ?
H14B C14 H14C 109.5 . . ?
C12 C15 H15A 109.5 . . ?
C12 C15 H15B 109.5 . . ?
C12 C15 H15C 109.5 . . ?
H15A C15 H15B 109.5 . . ?
H15A C15 H15C 109.5 . . ?
H15B C15 H15C 109.5 . . ?
O2 C20 H20A 110.5 . . ?
O2 C20 H20B 110.5 . . ?
H20A C20 H20B 108.7 . . ?
C21 C20 O2 106.0(7) . . ?
C21 C20 H20A 110.5 . . ?
C21 C20 H20B 110.5 . . ?
C20 C21 H21A 111.5 . . ?
C20 C21 H21B 111.5 . . ?
C20 C21 C22 101.5(4) . . ?
H21A C21 H21B 109.3 . . ?
C22 C21 H21A 111.5 . . ?
C22 C21 H21B 111.5 . . ?
C21 C22 H22A 111.0 . . ?
C21 C22 H22B 111.0 . . ?
H22A C22 H22B 109.0 . . ?
H22C C22 H22D 109.6 . . ?
C23 C22 C21 103.7(2) . . ?
C23 C22 H22A 111.0 . . ?
C23 C22 H22B 111.0 . . ?
C23 C22 H22C 111.8 . . ?
C23 C22 H22D 111.8 . . ?
C31 C22 H22C 111.8 . . ?
C31 C22 H22D 111.8 . . ?
C31 C22 C23 99.7(3) . . ?
O2 C23 C22 106.2(5) . . ?
O2 C23 H23A 110.5 . . ?
O2 C23 H23B 110.5 . . ?
O3 C23 C22 108.5(8) . . ?
O3 C23 H23C 110.0 . . ?
O3 C23 H23D 110.0 . . ?
C22 C23 H23A 110.5 . . ?
C22 C23 H23B 110.5 . . ?
C22 C23 H23C 110.0 . . ?
C22 C23 H23D 110.0 . . ?
H23A C23 H23B 108.7 . . ?
H23C C23 H23D 108.4 . . ?
O3 C30 H30A 110.6 . . ?
O3 C30 H30B 110.6 . . ?
O3 C30 C31 105.5(14) . . ?
H30A C30 H30B 108.8 . . ?
C31 C30 H30A 110.6 . . ?
C31 C30 H30B 110.6 . . ?
C22 C31 C30 111.4(7) . . ?
C22 C31 H31A 109.3 . . ?
C22 C31 H31B 109.3 . . ?
C30 C31 H31A 109.3 . . ?
C30 C31 H31B 109.3 . . ?
H31A C31 H31B 108.0 . . ?
O1 Li1 O1 96.81(14) . 6_564 ?
O1 Li1 O1 97.25(14) . 15_565 ?
O1 Li1 O1 97.04(14) 15_565 6_564 ?
O1 Li1 O2 118.2(4) . . ?
O1 Li1 O2 130.1(4) 15_565 . ?
O1 Li1 O2 111.1(4) 6_564 . ?
O1 Li1 O3 131.5(7) 15_565 . ?
O1 Li1 O3 118.4(6) 6_564 . ?
O1 Li1 O3 109.2(6) . . ?
O1 Li1 Li1 95.01(9) 15_565 6_564 ?
O1 Li1 Li1 95.14(10) 6_564 12_766 ?
O1 Li1 Li1 48.82(8) . 12_766 ?
O1 Li1 Li1 48.80(8) 6_564 15_565 ?
O1 Li1 Li1 48.56(11) 6_564 6_564 ?
O1 Li1 Li1 48.87(13) 15_565 12_766 ?
O1 Li1 Li1 95.30(10) . 15_565 ?
O1 Li1 Li1 48.77(11) . 6_564 ?
O1 Li1 Li1 48.68(13) 15_565 15_565 ?
O2 Li1 Li1 152.8(4) . 12_766 ?
O2 Li1 Li1 134.6(4) . 6_564 ?
O2 Li1 Li1 144.4(4) . 15_565 ?
O3 Li1 Li1 154.4(6) . 15_565 ?
O3 Li1 Li1 143.6(6) . 12_766 ?
O3 Li1 Li1 133.0(6) . 6_564 ?
Li1 Li1 Li1 59.92(7) 15_565 6_564 ?
Li1 Li1 Li1 59.92(7) 12_766 6_564 ?
Li1 Li1 Li1 60.15(13) 12_766 15_565 ?

loop_
_geom_bond_atom_site_label_1
_geom_bond_atom_site_label_2
_geom_bond_distance
_geom_bond_site_symmetry_2
_geom_bond_publ_flag
O1 C10 1.385(2) . ?
O1 Li1 1.935(3) 12_766 ?
O1 Li1 1.937(3) 6_564 ?
O1 Li1 1.931(3) . ?
O2 C20 1.479(14) . ?
O2 C23 1.394(14) . ?
O2 Li1 1.980(12) . ?
O3 C23 1.44(2) . ?
O3 C30 1.34(3) . ?
O3 Li1 2.00(2) . ?
C10 H10A 1.0000 . ?
C10 H10 1.0000 . ?
C10 C11 1.506(3) . ?
C10 C11B 1.506(3) . ?
C10 C12 1.460(10) . ?
C10 C13 1.600(13) . ?
C11B C14 1.545(8) . ?
C12 H12A 0.9900 . ?
C12 H12B 0.9900 . ?
C12 C15 1.677(12) . ?
C13 H13A 0.9800 . ?
C13 H13B 0.9800 . ?
C13 H13C 0.9800 . ?
C14 H14A 0.9800 . ?
C14 H14B 0.9800 . ?
C14 H14C 0.9800 . ?
C15 H15A 0.9800 . ?
C15 H15B 0.9800 . ?
C15 H15C 0.9800 . ?
C20 H20A 0.9900 . ?
C20 H20B 0.9900 . ?
C20 C21 1.378(9) . ?
C21 H21A 0.9900 . ?
C21 H21B 0.9900 . ?
C21 C22 1.569(5) . ?
C22 H22A 0.9900 . ?
C22 H22B 0.9900 . ?
C22 H22C 0.9900 . ?
C22 H22D 0.9900 . ?
C22 C23 1.504(3) . ?
C22 C31 1.452(7) . ?
C23 H23A 0.9900 . ?
C23 H23B 0.9900 . ?
C23 H23C 0.9900 . ?
C23 H23D 0.9900 . ?
C30 H30A 0.9900 . ?
C30 H30B 0.9900 . ?
C30 C31 1.479(17) . ?
C31 H31A 0.9900 . ?
C31 H31B 0.9900 . ?
Li1 Li1 2.555(6) 6_564 ?
Li1 Li1 2.549(5) 12_766 ?
Li1 Li1 2.549(5) 15_565 ?

loop_
_geom_torsion_atom_site_label_1
_geom_torsion_atom_site_label_2
_geom_torsion_atom_site_label_3
_geom_torsion_atom_site_label_4
_geom_torsion
_geom_torsion_site_symmetry_1
_geom_torsion_site_symmetry_2
_geom_torsion_site_symmetry_3
_geom_torsion_site_symmetry_4
_geom_torsion_publ_flag
O1 C10 C11B C14 170.0(4) . . . . ?
O1 C10 C12 C15 173.4(5) . . . . ?
O2 C20 C21 C22 38.8(8) . . . . ?
O3 C30 C31 C22 -12.5(16) . . . . ?
C11 C10 C12 C15 47.7(8) . . . . ?
C13 C10 C11B C14 -64.6(7) . . . . ?
C20 O2 C23 C22 14.2(9) . . . . ?
C20 C21 C22 C23 -29.8(5) . . . . ?
C21 C22 C23 O2 8.8(6) . . . . ?
C23 O2 C20 C21 -35.6(10) . . . . ?
C23 O3 C30 C31 0.5(19) . . . . ?
C23 C22 C31 C30 17.8(9) . . . . ?
C30 O3 C23 C22 11.0(17) . . . . ?
C31 C22 C23 O3 -17.0(9) . . . . ?
Li1 O1 C10 C11 59.4(2) 12_766 . . . ?
Li1 O1 C10 C11 178.53(18) . . . . ?
Li1 O1 C10 C11 -57.6(3) 6_564 . . . ?
Li1 O1 C10 C11B 178.53(18) . . . . ?
Li1 O1 C10 C11B 59.4(2) 12_766 . . . ?
Li1 O1 C10 C11B -57.6(3) 6_564 . . . ?
Li1 O1 C10 C12 174.1(5) 6_564 . . . ?
Li1 O1 C10 C12 50.2(6) . . . . ?
Li1 O1 C10 C12 -69.0(6) 12_766 . . . ?
Li1 O1 C10 C13 -179.3(7) 6_564 . . . ?
Li1 O1 C10 C13 56.8(7) . . . . ?
Li1 O1 C10 C13 -62.4(7) 12_766 . . . ?
Li1 O2 C20 C21 149.0(7) . . . . ?
Li1 O2 C23 C22 -171.8(9) . . . . ?
Li1 O3 C23 C22 -148.8(13) . . . . ?
Li1 O3 C30 C31 164.1(10) . . . . ?
